data_2208522
loop_
_publ_author_name
'Zeng, Ming-Hua'
'Zhu, Li-Hong'
'Liang, Hong'
'Ng, Seik Weng'

_publ_section_title
;
 Tetraaquabis(3-pyridinecarboxamide-\k<i>N</i>)copper(II)
 bis(2,4,6-trinitrophenolate)
;
_journal_coeditor_code BT2031
_journal_issue 4
_journal_name_full 'Acta Crystallographica Section E'
_journal_page_first m822
_journal_page_last m823
_journal_paper_doi 10.1107/S1600536806009500
_journal_volume 62
_journal_year 2006
_chemical_formula_iupac '[Cu (C6 H6 N2 O)2 (H2 O)4], (C6 H2 N3 O7)2'
_chemical_formula_moiety 'C12 H20 Cu N4 O6 2+, 2C6 H2 N3 O7 -'
_chemical_formula_sum 'C24 H24 Cu N10 O20'
_chemical_formula_weight 836.07
_chemical_name_systematic
;Tetraaquabis(3-pyridinecarboxamide-\kN)copper(II)
 bis(2,4,6-trinitrophenolate)
;
_space_group_IT_number 2
_symmetry_cell_setting triclinic
_symmetry_space_group_name_Hall '-P 1'
_symmetry_space_group_name_H-M 'P -1'
_atom_sites_solution_hydrogens geom
_atom_sites_solution_primary direct
_atom_sites_solution_secondary difmap
_audit_creation_method SHELXL-97
_cell_angle_alpha 84.850(10)
_cell_angle_beta 88.610(10)
_cell_angle_gamma 83.310(10)
_cell_formula_units_Z 2
_cell_length_a 7.1540(10)
_cell_length_b 14.360(2)
_cell_length_c 15.704(2)
_cell_measurement_reflns_used 25
_cell_measurement_temperature 295(2)
_cell_measurement_theta_max 16.7
_cell_measurement_theta_min 3.8
_cell_volume 1595.7(4)
_computing_cell_refinement 'LEAST SQUARES in XSCANS'
_computing_data_collection 'XSCANS (Siemens, 1994)'
_computing_data_reduction 'REDUCE in XSCANS'
_computing_molecular_graphics 'SHELXTL (Bruker, 1998)'
_computing_publication_material SHELXL97
_computing_structure_refinement 'SHELXL97 (Sheldrick, 1997)'
_computing_structure_solution 'SHELXS97 (Sheldrick, 1997)'
_diffrn_ambient_temperature 295(2)
_diffrn_measured_fraction_theta_full 1.00
_diffrn_measured_fraction_theta_max 1.00
_diffrn_measurement_device_type 'Siemens P4 four-circle'
_diffrn_measurement_method \w
_diffrn_radiation_monochromator graphite
_diffrn_radiation_source 'medium-focus sealed tube'
_diffrn_radiation_type MoK\a
_diffrn_radiation_wavelength 0.71073
_diffrn_reflns_av_R_equivalents 0.014
_diffrn_reflns_av_sigmaI/netI 0.030
_diffrn_reflns_limit_h_max 8
_diffrn_reflns_limit_h_min -8
_diffrn_reflns_limit_k_max 17
_diffrn_reflns_limit_k_min -16
_diffrn_reflns_limit_l_max 18
_diffrn_reflns_limit_l_min 0
_diffrn_reflns_number 6306
_diffrn_reflns_theta_full 25.0
_diffrn_reflns_theta_max 25.00
_diffrn_reflns_theta_min 1.85
_diffrn_standards_decay_% 4.37
_diffrn_standards_interval_count 97
_diffrn_standards_number 3
_exptl_absorpt_coefficient_mu 0.792
_exptl_absorpt_correction_T_max 0.797
_exptl_absorpt_correction_T_min 0.693
_exptl_absorpt_correction_type psi-scan
_exptl_absorpt_process_details '(North <i>et al.</i>,  1968)'
_exptl_crystal_colour Blue
_exptl_crystal_density_diffrn 1.740
_exptl_crystal_density_method 'not measured'
_exptl_crystal_description Block
_exptl_crystal_F_000 854
_exptl_crystal_size_max 0.50
_exptl_crystal_size_mid 0.40
_exptl_crystal_size_min 0.30
_refine_diff_density_max 1.15
_refine_diff_density_min -1.04
_refine_ls_extinction_method none
_refine_ls_goodness_of_fit_ref 1.059
_refine_ls_hydrogen_treatment constr
_refine_ls_matrix_type full
_refine_ls_number_parameters 476
_refine_ls_number_reflns 5613
_refine_ls_number_restraints 0
_refine_ls_restrained_S_all 1.059
_refine_ls_R_factor_all 0.0619
_refine_ls_R_factor_gt 0.0475
_refine_ls_shift/su_max 0.001
_refine_ls_shift/su_mean 0.000
_refine_ls_structure_factor_coef Fsqd
_refine_ls_weighting_details 'calc w=1/[\s^2^(Fo^2^)+(0.0855P)^2^+0.8133P] where P=(Fo^2^+2Fc^2^)/3'
_refine_ls_weighting_scheme calc
_refine_ls_wR_factor_gt 0.1341
_refine_ls_wR_factor_ref 0.1410
_reflns_number_gt 4260
_reflns_number_total 5613
_reflns_threshold_expression I>2\s(I)
_cod_data_source_file bt2031.cif
_cod_data_source_block I
_cod_depositor_comments
;
The following automatic conversions were performed:
'_symmetry_cell_setting' value 'Triclinic' changed to 'triclinic'
according to '/home/saulius/struct/CIF-dictionaries/cif_core.dic'
dictionary named 'cif_core.dic' version 2.4.1 from 2010-06-29.

Automatic conversion script
Id: cif_fix_enum 1527 2010-12-29 10:47:43Z saulius 

The following automatic conversions were performed:

'_symmetry_cell_setting' value 'Triclinic' changed to 'triclinic'
according to /home/saulius/struct/CIF-dictionaries/cif_core.dic
dictionary named 'cif_core.dic' version 2.4.1 from 2010-06-29.

Automatic conversion script
Id: cif_fix_values 1715 2011-07-08 13:25:40Z adriana 
;
_cod_database_code 2208522
_cod_database_fobs_code 2208522

loop_
_symmetry_equiv_pos_as_xyz
'x, y, z'
'-x, -y, -z'

loop_
_atom_site_type_symbol
_atom_site_label
_atom_site_fract_x
_atom_site_fract_y
_atom_site_fract_z
_atom_site_U_iso_or_equiv
_atom_site_adp_type
_atom_site_calc_flag
_atom_site_refinement_flags
_atom_site_occupancy
Cu Cu1 0.74338(6) 0.50244(3) 0.74779(2) 0.0235(2) Uani d . 1
O O1 0.7665(4) 0.5475(2) 1.16170(10) 0.0330(10) Uani d . 1
O O2 0.7547(4) 0.4208(2) 0.3423(2) 0.0380(10) Uani d . 1
O O3 1.0290(5) 0.2267(2) 0.8039(2) 0.0490(10) Uani d . 1
O O4 1.0067(6) 0.1582(2) 0.9688(2) 0.0720(10) Uani d . 1
O O5 1.2044(5) 0.0349(2) 0.9927(2) 0.0650(10) Uani d . 1
O O6 1.1969(5) -0.2085(2) 0.8047(2) 0.0680(10) Uani d . 1
O O7 1.0834(6) -0.1750(2) 0.6779(2) 0.0760(10) Uani d . 1
O O8 0.9263(8) 0.1383(3) 0.5697(2) 0.109(2) Uani d . 1
O O9 0.9245(9) 0.2512(3) 0.6406(2) 0.129(2) Uani d . 1
O O10 0.6427(4) 0.7734(2) 0.7170(2) 0.0440(10) Uani d . 1
O O11 0.7470(6) 0.7646(2) 0.8830(2) 0.0760(10) Uani d . 1
O O12 0.5224(5) 0.8455(2) 0.9473(2) 0.0590(10) Uani d . 1
O O13 0.5032(6) 1.1800(2) 0.8329(2) 0.0740(10) Uani d . 1
O O14 0.4951(8) 1.2091(2) 0.6968(2) 0.096(2) Uani d . 1
O O15 0.6963(8) 0.9444(4) 0.5200(3) 0.110(2) Uani d . 1
O O16 0.5080(9) 0.8435(3) 0.5532(2) 0.110(2) Uani d . 1
O O1w 0.9714(3) 0.4086(2) 0.73380(10) 0.0280(10) Uani d . 1
O O2w 0.5307(4) 0.3975(2) 0.7296(2) 0.0340(10) Uani d . 1
O O3w 0.5266(3) 0.6034(2) 0.76420(10) 0.0280(10) Uani d . 1
O O4w 0.9338(4) 0.6186(2) 0.7681(2) 0.0340(10) Uani d . 1
N N1 0.7389(4) 0.4659(2) 0.8763(2) 0.0260(10) Uani d . 1
N N2 0.7956(5) 0.6623(2) 1.0586(2) 0.0430(10) Uani d . 1
N N3 0.7431(4) 0.5326(2) 0.6187(2) 0.0260(10) Uani d . 1
N N4 0.7952(6) 0.3128(2) 0.4527(2) 0.0520(10) Uani d . 1
N N5 1.0991(6) 0.0893(2) 0.9455(2) 0.0470(10) Uani d . 1
N N6 1.1279(5) -0.1527(2) 0.7477(3) 0.0480(10) Uani d . 1
N N7 0.9552(6) 0.1692(2) 0.6358(2) 0.0500(10) Uani d . 1
N N8 0.5936(7) 0.9027(3) 0.5719(2) 0.0600(10) Uani d . 1
N N9 0.5124(6) 1.1538(2) 0.7614(2) 0.0520(10) Uani d . 1
N N10 0.6225(5) 0.8313(2) 0.8855(2) 0.0430(10) Uani d . 1
C C1 0.7252(5) 0.3764(2) 0.9068(2) 0.0300(10) Uani d . 1
C C2 0.7214(5) 0.3482(2) 0.9927(2) 0.0350(10) Uani d . 1
C C3 0.7348(5) 0.4140(2) 1.0508(2) 0.0300(10) Uani d . 1
C C4 0.7505(4) 0.5062(2) 1.0206(2) 0.0230(10) Uani d . 1
C C5 0.7507(5) 0.5298(2) 0.9329(2) 0.0260(10) Uani d . 1
C C6 0.7703(5) 0.5755(2) 1.0852(2) 0.0270(10) Uani d . 1
C C7 0.7288(5) 0.6208(2) 0.5819(2) 0.0340(10) Uani d . 1
C C8 0.7277(6) 0.6420(3) 0.4950(2) 0.0400(10) Uani d . 1
C C9 0.7436(5) 0.5693(3) 0.4420(2) 0.0350(10) Uani d . 1
C C10 0.7566(5) 0.4781(2) 0.4785(2) 0.0260(10) Uani d . 1
C C11 0.7568(5) 0.4616(2) 0.5670(2) 0.0270(10) Uani d . 1
C C12 0.7691(5) 0.4005(2) 0.4195(2) 0.0290(10) Uani d . 1
C C13 1.0360(4) 0.13540(10) 0.79070(10) 0.0380(10) Uani d G 1
C C14 1.0851(4) 0.06810(10) 0.85810(10) 0.0350(10) Uani d G 1
C C15 1.1129(4) -0.02670(10) 0.84400(10) 0.0360(10) Uani d G 1
C C16 1.0916(4) -0.05430(10) 0.76250(10) 0.0350(10) Uani d G 1
C C17 1.0425(4) 0.0130(2) 0.69510(10) 0.0380(10) Uani d G 1
C C18 1.0147(4) 0.10790(10) 0.70920(10) 0.0370(10) Uani d G 1
C C19 0.6113(4) 0.86450(10) 0.72850(10) 0.0350(10) Uani d G 1
C C20 0.5883(4) 0.92990(10) 0.65760(10) 0.0380(10) Uani d G 1
C C21 0.5544(4) 1.02540(10) 0.66860(10) 0.0400(10) Uani d G 1
C C22 0.5435(4) 1.05550(10) 0.75040(10) 0.0350(10) Uani d G 1
C C23 0.5665(4) 0.99020(10) 0.82130(10) 0.0340(10) Uani d G 1
C C24 0.6004(4) 0.89470(10) 0.81030(10) 0.0330(10) Uani d G 1
H H1w1 0.9454 0.3538 0.7514 0.033 Uiso calc R 1
H H1w2 1.0613 0.4226 0.7628 0.033 Uiso calc R 1
H H2w1 0.4310 0.4121 0.7584 0.040 Uiso calc R 1
H H2w2 0.5784 0.3422 0.7468 0.040 Uiso calc R 1
H H3w1 0.4367 0.5963 0.7318 0.034 Uiso calc R 1
H H3w2 0.5629 0.6573 0.7516 0.034 Uiso calc R 1
H H4w1 0.8784 0.6720 0.7498 0.041 Uiso calc R 1
H H4w2 1.0371 0.6080 0.7408 0.041 Uiso calc R 1
H H2n1 0.8102 0.7016 1.0946 0.051 Uiso calc R 1
H H2n2 0.7975 0.6793 1.0053 0.051 Uiso calc R 1
H H4n1 0.8025 0.2680 0.4204 0.063 Uiso calc R 1
H H4n2 0.8047 0.3008 0.5065 0.063 Uiso calc R 1
H H1 0.7179 0.3317 0.8681 0.037 Uiso calc R 1
H H2 0.7101 0.2858 1.0116 0.042 Uiso calc R 1
H H3 0.7332 0.3965 1.1092 0.036 Uiso calc R 1
H H5 0.7593 0.5920 0.9126 0.031 Uiso calc R 1
H H7 0.7192 0.6701 0.6170 0.041 Uiso calc R 1
H H8 0.7164 0.7043 0.4719 0.048 Uiso calc R 1
H H9 0.7454 0.5819 0.3829 0.042 Uiso calc R 1
H H11 0.7666 0.3999 0.5915 0.032 Uiso calc R 1
H H15 1.1458 -0.0718 0.8890 0.044 Uiso calc R 1
H H17 1.0282 -0.0054 0.6406 0.045 Uiso calc R 1
H H21 0.5390 1.0691 0.6211 0.048 Uiso calc R 1
H H23 0.5592 1.0103 0.8760 0.041 Uiso calc R 1

loop_
_atom_site_aniso_label
_atom_site_aniso_U_11
_atom_site_aniso_U_22
_atom_site_aniso_U_33
_atom_site_aniso_U_12
_atom_site_aniso_U_13
_atom_site_aniso_U_23
Cu1 0.0351(2) 0.0219(2) 0.0131(2) -0.0001(2) -0.0010(2) -0.00370(10)
O1 0.046(2) 0.0380(10) 0.0180(10) -0.0100(10) -0.0010(10) -0.0040(10)
O2 0.047(2) 0.048(2) 0.0200(10) -0.0030(10) -0.0030(10) -0.0110(10)
O3 0.088(2) 0.0210(10) 0.037(2) -0.0020(10) -0.001(2) -0.0050(10)
O4 0.136(3) 0.033(2) 0.042(2) 0.007(2) 0.018(2) -0.0110(10)
O5 0.092(3) 0.059(2) 0.044(2) -0.006(2) -0.024(2) -0.004(2)
O6 0.092(3) 0.028(2) 0.081(2) 0.004(2) -0.009(2) -0.005(2)
O7 0.112(3) 0.047(2) 0.071(2) 0.002(2) -0.012(2) -0.033(2)
O8 0.210(5) 0.062(2) 0.048(2) 0.017(3) -0.033(3) -0.006(2)
O9 0.279(7) 0.038(2) 0.065(2) 0.024(3) -0.081(3) -0.008(2)
O10 0.072(2) 0.0200(10) 0.039(2) -0.0010(10) 0.0010(10) -0.0050(10)
O11 0.129(3) 0.048(2) 0.040(2) 0.033(2) -0.010(2) 0.0020(10)
O12 0.082(2) 0.056(2) 0.038(2) -0.010(2) 0.013(2) 0.0060(10)
O13 0.136(3) 0.035(2) 0.052(2) -0.006(2) -0.003(2) -0.019(2)
O14 0.203(5) 0.023(2) 0.059(2) -0.006(2) 0.000(3) 0.000(2)
O15 0.133(4) 0.142(4) 0.056(2) -0.013(3) 0.017(3) -0.023(3)
O16 0.218(6) 0.066(3) 0.054(2) -0.038(3) -0.037(3) -0.016(2)
O1w 0.0360(10) 0.0250(10) 0.0220(10) -0.0020(10) -0.0030(10) -0.0050(10)
O2w 0.0410(10) 0.0270(10) 0.0340(10) -0.0050(10) 0.0010(10) -0.0050(10)
O3w 0.0340(10) 0.0270(10) 0.0240(10) -0.0020(10) -0.0030(10) -0.0030(10)
O4w 0.0380(10) 0.0300(10) 0.0360(10) -0.0030(10) 0.0040(10) -0.0050(10)
N1 0.033(2) 0.0230(10) 0.0210(10) 0.0000(10) -0.0010(10) -0.0040(10)
N2 0.079(3) 0.029(2) 0.023(2) -0.011(2) -0.006(2) -0.0060(10)
N3 0.035(2) 0.0250(10) 0.0180(10) 0.0000(10) 0.0010(10) -0.0050(10)
N4 0.099(3) 0.034(2) 0.024(2) -0.002(2) -0.007(2) -0.0110(10)
N5 0.076(3) 0.033(2) 0.035(2) -0.017(2) 0.003(2) -0.003(2)
N6 0.055(2) 0.028(2) 0.064(2) -0.004(2) 0.005(2) -0.017(2)
N7 0.072(3) 0.038(2) 0.040(2) 0.000(2) -0.013(2) -0.006(2)
N8 0.109(4) 0.037(2) 0.033(2) -0.002(2) -0.011(2) -0.001(2)
N9 0.082(3) 0.023(2) 0.053(2) -0.005(2) 0.001(2) -0.007(2)
N10 0.069(2) 0.027(2) 0.031(2) -0.003(2) -0.004(2) -0.0020(10)
C1 0.041(2) 0.025(2) 0.026(2) -0.003(2) 0.000(2) -0.0060(10)
C2 0.052(2) 0.025(2) 0.026(2) -0.005(2) 0.005(2) 0.0000(10)
C3 0.039(2) 0.030(2) 0.020(2) -0.002(2) 0.0020(10) -0.0010(10)
C4 0.024(2) 0.028(2) 0.017(2) -0.0010(10) 0.0000(10) -0.0020(10)
C5 0.031(2) 0.025(2) 0.021(2) -0.0020(10) 0.0010(10) -0.0030(10)
C6 0.029(2) 0.032(2) 0.020(2) 0.0000(10) -0.0020(10) -0.0050(10)
C7 0.051(2) 0.027(2) 0.024(2) -0.003(2) 0.001(2) -0.0050(10)
C8 0.065(3) 0.028(2) 0.025(2) 0.000(2) 0.002(2) 0.0010(10)
C9 0.049(2) 0.039(2) 0.017(2) -0.001(2) -0.002(2) -0.0020(10)
C10 0.027(2) 0.034(2) 0.018(2) -0.0030(10) -0.0010(10) -0.0070(10)
C11 0.036(2) 0.025(2) 0.019(2) -0.0020(10) -0.0020(10) -0.0040(10)
C12 0.029(2) 0.039(2) 0.021(2) -0.004(2) -0.0010(10) -0.0090(10)
C13 0.041(2) 0.035(2) 0.037(2) 0.003(2) 0.002(2) -0.006(2)
C14 0.046(2) 0.028(2) 0.032(2) -0.006(2) 0.001(2) -0.007(2)
C15 0.043(2) 0.025(2) 0.040(2) -0.004(2) 0.000(2) -0.004(2)
C16 0.041(2) 0.020(2) 0.045(2) -0.003(2) 0.002(2) -0.012(2)
C17 0.044(2) 0.034(2) 0.037(2) -0.004(2) 0.000(2) -0.013(2)
C18 0.044(2) 0.031(2) 0.036(2) -0.002(2) -0.002(2) -0.004(2)
C19 0.040(2) 0.029(2) 0.036(2) -0.004(2) 0.000(2) -0.003(2)
C20 0.054(2) 0.029(2) 0.032(2) 0.000(2) -0.007(2) -0.006(2)
C21 0.056(3) 0.026(2) 0.036(2) -0.002(2) -0.003(2) 0.002(2)
C22 0.047(2) 0.017(2) 0.042(2) -0.004(2) -0.003(2) -0.0060(10)
C23 0.043(2) 0.026(2) 0.033(2) -0.003(2) 0.001(2) -0.007(2)
C24 0.042(2) 0.025(2) 0.031(2) -0.001(2) -0.003(2) 0.0000(10)

loop_
_atom_type_symbol
_atom_type_description
_atom_type_scat_dispersion_real
_atom_type_scat_dispersion_imag
_atom_type_scat_source
C C 0.0033 0.0016 'International Tables Vol C Tables 4.2.6.8 and 6.1.1.4'
H H 0.0000 0.0000 'International Tables Vol C Tables 4.2.6.8 and 6.1.1.4'
N N 0.0061 0.0033 'International Tables Vol C Tables 4.2.6.8 and 6.1.1.4'
O O 0.0106 0.0060 'International Tables Vol C Tables 4.2.6.8 and 6.1.1.4'
Cu Cu 0.3201 1.2651 'International Tables Vol C Tables 4.2.6.8 and 6.1.1.4'

loop_
_geom_angle_atom_site_label_1
_geom_angle_atom_site_label_2
_geom_angle_atom_site_label_3
_geom_angle
_geom_angle_publ_flag
O1w Cu1 O2w 94.60(10) yes
O1w Cu1 O3w 175.90(10) yes
O1w Cu1 O4w 90.70(10) yes
O1w Cu1 N1 90.50(10) yes
O1w Cu1 N3 88.60(10) yes
O2w Cu1 O3w 89.40(10) yes
O2w Cu1 O4w 174.60(10) yes
O2w Cu1 N1 89.60(10) yes
O2w Cu1 N3 87.70(10) yes
O3w Cu1 O4w 85.20(10) yes
O3w Cu1 N1 89.00(10) yes
O3w Cu1 N3 92.10(10) yes
O4w Cu1 N1 90.20(10) yes
O4w Cu1 N3 92.60(10) yes
N1 Cu1 N3 177.10(10) yes
C1 N1 C5 118.0(3) no
C1 N1 Cu1 120.6(2) no
C5 N1 Cu1 121.3(2) no
C7 N3 C11 117.8(3) no
C7 N3 Cu1 122.6(2) no
C11 N3 Cu1 119.6(2) no
O4 N5 O5 123.4(4) no
O4 N5 C14 118.8(3) no
O5 N5 C14 117.8(3) no
O6 N6 O7 123.9(3) no
O6 N6 C16 119.0(3) no
O7 N6 C16 117.1(3) no
O9 N7 O8 118.7(4) no
O9 N7 C18 120.3(3) no
O8 N7 C18 120.9(3) no
O16 N8 O15 122.6(5) no
O16 N8 C20 121.0(4) no
O15 N8 C20 116.4(4) no
O13 N9 O14 122.3(3) no
O13 N9 C22 119.8(3) no
O14 N9 C22 117.9(3) no
O12 N10 O11 123.9(3) no
O12 N10 C24 119.6(3) no
O11 N10 C24 116.4(3) no
N1 C1 C2 122.9(3) no
C1 C2 C3 118.9(3) no
C4 C3 C2 119.0(3) no
C3 C4 C5 118.8(3) no
C3 C4 C6 117.7(3) no
C5 C4 C6 123.4(3) no
N1 C5 C4 122.3(3) no
O1 C6 N2 122.4(3) no
O1 C6 C4 118.3(3) no
N2 C6 C4 119.3(3) no
N3 C7 C8 123.1(3) no
C7 C8 C9 119.1(3) no
C10 C9 C8 118.7(3) no
C9 C10 C11 119.2(3) no
C9 C10 C12 117.7(3) no
C11 C10 C12 123.1(3) no
N3 C11 C10 122.1(3) no
O2 C12 N4 122.1(3) no
O2 C12 C10 119.2(3) no
N4 C12 C10 118.7(3) no
O3 C13 C14 118.8(2) no
O3 C13 C18 120.8(2) no
C14 C13 C18 120.0 no
C15 C14 C13 120.0 no
C15 C14 N5 115.9(2) no
C13 C14 N5 124.0(2) no
C16 C15 C14 120.0 no
C15 C16 C17 120.0 no
C15 C16 N6 119.6(2) no
C17 C16 N6 120.3(2) no
C18 C17 C16 120.0 no
C17 C18 C13 120.0 no
C17 C18 N7 114.4(2) no
C13 C18 N7 125.5(2) no
O10 C19 C20 119.3(2) no
O10 C19 C24 120.7(2) no
C20 C19 C24 120.0 no
C21 C20 C19 120.0 no
C21 C20 N8 117.6(2) no
C19 C20 N8 122.4(2) no
C20 C21 C22 120.0 no
C21 C22 C23 120.0 no
C21 C22 N9 119.9(2) no
C23 C22 N9 120.1(2) no
C24 C23 C22 120.0 no
C23 C24 C19 120.0 no
C23 C24 N10 117.3(2) no
C19 C24 N10 122.7(2) no
Cu1 O1w H1w1 109.5 no
Cu1 O1w H1w2 109.5 no
H1w1 O1w H1w2 109.5 no
Cu1 O2w H2w1 109.5 no
Cu1 O2w H2w2 109.5 no
H2w1 O2w H2w2 109.5 no
Cu1 O3w H3w1 109.5 no
Cu1 O3w H3w2 109.5 no
H3w1 O3w H3w2 109.5 no
Cu1 O4w H4w1 109.5 no
Cu1 O4w H4w2 109.5 no
H4w1 O4w H4w2 109.5 no
C6 N2 H2n1 120.0 no
C6 N2 H2n2 120.0 no
H2n1 N2 H2n2 120.0 no
C12 N4 H4n1 120.0 no
C12 N4 H4n2 120.0 no
H4n1 N4 H4n2 120.0 no
N1 C1 H1 118.6 no
C2 C1 H1 118.6 no
C1 C2 H2 120.5 no
C3 C2 H2 120.5 no
C4 C3 H3 120.5 no
C2 C3 H3 120.5 no
N1 C5 H5 118.8 no
C4 C5 H5 118.8 no
N3 C7 H7 118.5 no
C8 C7 H7 118.5 no
C7 C8 H8 120.4 no
C9 C8 H8 120.4 no
C10 C9 H9 120.6 no
C8 C9 H9 120.6 no
N3 C11 H11 119.0 no
C10 C11 H11 119.0 no
C16 C15 H15 120.0 no
C14 C15 H15 120.0 no
C18 C17 H17 120.0 no
C16 C17 H17 120.0 no
C20 C21 H21 120.0 no
C22 C21 H21 120.0 no
C24 C23 H23 120.0 no
C22 C23 H23 120.0 no

loop_
_geom_bond_atom_site_label_1
_geom_bond_atom_site_label_2
_geom_bond_distance
_geom_bond_publ_flag
Cu1 O1w 2.013(2) yes
Cu1 O2w 2.302(2) yes
Cu1 O3w 2.024(2) yes
Cu1 O4w 2.321(2) yes
Cu1 N1 2.040(3) yes
Cu1 N3 2.034(3) yes
O1 C6 1.233(4) no
O2 C12 1.226(4) no
O3 C13 1.340(3) no
O4 N5 1.205(5) no
O5 N5 1.230(4) no
O6 N6 1.220(5) no
O7 N6 1.228(5) no
O8 N7 1.196(5) no
O9 N7 1.181(5) no
O10 C19 1.329(3) no
O11 N10 1.232(4) no
O12 N10 1.210(4) no
O13 N9 1.214(4) no
O14 N9 1.231(5) no
O15 N8 1.244(6) no
O16 N8 1.167(5) no
N1 C1 1.344(4) no
N1 C5 1.344(4) no
N2 C6 1.310(4) no
N3 C7 1.338(4) no
N3 C11 1.352(4) no
N4 C12 1.313(5) no
N5 C14 1.440(4) no
N6 C16 1.445(3) no
N7 C18 1.428(4) no
N8 C20 1.432(4) no
N9 C22 1.428(3) no
N10 C24 1.424(3) no
C1 C2 1.374(5) no
C2 C3 1.384(5) no
C3 C4 1.381(5) no
C4 C5 1.388(4) no
C4 C6 1.504(4) no
C7 C8 1.372(5) no
C8 C9 1.385(5) no
C9 C10 1.375(5) no
C10 C11 1.390(4) no
C10 C12 1.505(4) no
C13 C14 1.3900 no
C13 C18 1.3900 no
C14 C15 1.3900 no
C15 C16 1.3900 no
C16 C17 1.3900 no
C17 C18 1.3900 no
C19 C20 1.3900 no
C19 C24 1.3900 no
C20 C21 1.3900 no
C21 C22 1.3900 no
C22 C23 1.3900 no
C23 C24 1.3900 no
O1w H1w1 0.85 no
O1w H1w2 0.85 no
O2w H2w1 0.85 no
O2w H2w2 0.85 no
O3w H3w1 0.85 no
O3w H3w2 0.85 no
O4w H4w1 0.85 no
O4w H4w2 0.85 no
N2 H2n1 0.85 no
N2 H2n2 0.85 no
N4 H4n1 0.85 no
N4 H4n2 0.85 no
C1 H1 0.93 no
C2 H2 0.93 no
C3 H3 0.93 no
C5 H5 0.93 no
C7 H7 0.93 no
C8 H8 0.93 no
C9 H9 0.93 no
C11 H11 0.93 no
C15 H15 0.93 no
C17 H17 0.93 no
C21 H21 0.93 no
C23 H23 0.93 no

loop_
_geom_hbond_atom_site_label_D
_geom_hbond_atom_site_label_H
_geom_hbond_atom_site_label_A
_geom_hbond_site_symmetry_A
_geom_hbond_distance_DH
_geom_hbond_distance_HA
_geom_hbond_distance_DA
_geom_hbond_angle_DHA
_geom_hbond_publ_flag
O1w H1w2 O1 2_767 0.85 1.84 2.686(3) 172 yes
O1w H1w1 O3 . 0.85 1.97 2.731(3) 149 yes
O2w H2w1 O1 2_667 0.85 1.94 2.780(4) 170 yes
O2w H2w2 O14 1_545 0.85 2.28 2.841(4) 124 yes
O3w H3w1 O2 2_666 0.85 1.87 2.720(3) 178 yes
O3w H3w2 O10 . 0.85 1.86 2.705(3) 176 yes
O4w H4w2 O2 2_766 0.85 1.99 2.826(4) 168 yes
O4w H4w1 O10 . 0.85 2.14 2.933(4) 156 yes
N2 H2n1 O3 2_767 0.85 2.36 3.161(4) 157 yes
N2 H2n2 O11 . 0.85 2.20 3.014(4) 161 yes
N4 H4n1 O7 2_756 0.85 2.21 3.020(4) 159 yes
N4 H4n2 O9 . 0.85 2.31 3.133(5) 162 yes

loop_
_geom_torsion_atom_site_label_1
_geom_torsion_atom_site_label_2
_geom_torsion_atom_site_label_3
_geom_torsion_atom_site_label_4
_geom_torsion
_geom_torsion_publ_flag
O1w Cu1 N1 C1 -57.9(3) no
O3w Cu1 N1 C1 126.2(3) no
O2w Cu1 N1 C1 36.7(3) no
O4w Cu1 N1 C1 -148.6(3) no
O1w Cu1 N1 C5 121.6(3) no
O3w Cu1 N1 C5 -54.3(3) no
O2w Cu1 N1 C5 -143.7(3) no
O4w Cu1 N1 C5 30.9(3) no
O1w Cu1 N3 C7 -131.5(3) no
O3w Cu1 N3 C7 44.5(3) no
O2w Cu1 N3 C7 133.8(3) no
O4w Cu1 N3 C7 -40.8(3) no
O1w Cu1 N3 C11 48.9(3) no
O3w Cu1 N3 C11 -135.2(3) no
O2w Cu1 N3 C11 -45.8(3) no
O4w Cu1 N3 C11 139.5(3) no
C5 N1 C1 C2 0.5(5) no
Cu1 N1 C1 C2 -180.0(3) no
N1 C1 C2 C3 -0.9(6) no
C1 C2 C3 C4 0.3(5) no
C2 C3 C4 C5 0.6(5) no
C2 C3 C4 C6 -178.3(3) no
C1 N1 C5 C4 0.5(5) no
Cu1 N1 C5 C4 -179.1(2) no
C3 C4 C5 N1 -1.0(5) no
C6 C4 C5 N1 177.8(3) no
C3 C4 C6 O1 -1.9(5) no
C5 C4 C6 O1 179.3(3) no
C3 C4 C6 N2 176.4(3) no
C5 C4 C6 N2 -2.4(5) no
C11 N3 C7 C8 -0.1(6) no
Cu1 N3 C7 C8 -179.7(3) no
N3 C7 C8 C9 -0.6(6) no
C7 C8 C9 C10 1.2(6) no
C8 C9 C10 C11 -1.1(5) no
C8 C9 C10 C12 178.6(3) no
C7 N3 C11 C10 0.1(5) no
Cu1 N3 C11 C10 179.8(3) no
C9 C10 C11 N3 0.5(5) no
C12 C10 C11 N3 -179.2(3) no
C9 C10 C12 O2 -4.8(5) no
C11 C10 C12 O2 174.9(3) no
C9 C10 C12 N4 175.2(4) no
C11 C10 C12 N4 -5.1(5) no
O3 C13 C14 C15 -173.2(3) no
C18 C13 C14 C15 0.0 no
O3 C13 C14 N5 10.8(3) no
C18 C13 C14 N5 -176.1(3) no
O4 N5 C14 C15 -149.6(3) no
O5 N5 C14 C15 29.6(4) no
O4 N5 C14 C13 26.6(5) no
O5 N5 C14 C13 -154.1(3) no
C13 C14 C15 C16 0.0 no
N5 C14 C15 C16 176.4(3) no
C14 C15 C16 C17 0.0 no
C14 C15 C16 N6 177.6(3) no
O6 N6 C16 C15 -8.2(5) no
O7 N6 C16 C15 170.6(3) no
O6 N6 C16 C17 169.4(3) no
O7 N6 C16 C17 -11.8(5) no
C15 C16 C17 C18 0.0 no
N6 C16 C17 C18 -177.6(3) no
C16 C17 C18 C13 0.0 no
C16 C17 C18 N7 -176.9(3) no
O3 C13 C18 C17 173.0(3) no
C14 C13 C18 C17 0.0 no
O3 C13 C18 N7 -10.5(4) no
C14 C13 C18 N7 176.5(3) no
O9 N7 C18 C17 178.8(5) no
O8 N7 C18 C17 2.7(6) no
O9 N7 C18 C13 2.1(6) no
O8 N7 C18 C13 -173.9(4) no
O10 C19 C20 C21 179.7(3) no
C24 C19 C20 C21 0.0 no
O10 C19 C20 N8 1.2(4) no
C24 C19 C20 N8 -178.5(3) no
O16 N8 C20 C21 -130.9(4) no
O15 N8 C20 C21 50.4(5) no
O16 N8 C20 C19 47.6(6) no
O15 N8 C20 C19 -131.1(4) no
C19 C20 C21 C22 0.0 no
N8 C20 C21 C22 178.6(3) no
C20 C21 C22 C23 0.0 no
C20 C21 C22 N9 178.8(3) no
O13 N9 C22 C21 -179.9(4) no
O14 N9 C22 C21 0.4(5) no
O13 N9 C22 C23 -1.1(5) no
O14 N9 C22 C23 179.2(4) no
C21 C22 C23 C24 0.0 no
N9 C22 C23 C24 -178.8(3) no
C22 C23 C24 C19 0.0 no
C22 C23 C24 N10 -179.9(3) no
O10 C19 C24 C23 -179.7(3) no
C20 C19 C24 C23 0.0 no
O10 C19 C24 N10 0.3(3) no
C20 C19 C24 N10 179.9(3) no
O12 N10 C24 C23 40.0(4) no
O11 N10 C24 C23 -139.2(3) no
O12 N10 C24 C19 -139.9(3) no
O11 N10 C24 C19 40.9(4) no
